data_7113091
loop_
_publ_author_name
'Palmer, Rex A.'
'Potter, Brian S.'
'Leach, Michael J.'
'Jenkins, Terence C.'
'Chowdhry, Babur Z.'

_publ_section_title
;
 An absolute structure template for a unique voltage-gated sodium channel
 binding site
;
_journal_issue 1
_journal_name_full MedChemComm
_journal_page_first 45
_journal_paper_doi 10.1039/c0md00043d
_journal_volume 1
_journal_year 2010
_chemical_formula_moiety 'C11 H9 Cl3 F N4 C H3 S O3'
_chemical_formula_sum 'C12 H12 Cl3 F N4 O3 S'
_chemical_formula_weight 417.66
_chemical_melting_point ?
_chemical_name_common 'BW202W92 R-enantiomer'
_space_group_IT_number 4
_symmetry_cell_setting monoclinic
_symmetry_space_group_name_Hall 'P 2yb'
_symmetry_space_group_name_H-M 'P 1 21 1'
_atom_sites_solution_hydrogens geom
_atom_sites_solution_primary direct
_atom_sites_solution_secondary difmap
_cell_angle_alpha 90.00
_cell_angle_beta 104.14(2)
_cell_angle_gamma 90.00
_cell_formula_units_Z 4
_cell_length_a 8.384(2)
_cell_length_b 16.984(3)
_cell_length_c 12.480(3)
_cell_measurement_reflns_used 25
_cell_measurement_temperature 293(2)
_cell_measurement_theta_max 28
_cell_measurement_theta_min 25
_cell_volume 1723.2(7)
_computing_cell_refinement 'SET4 and CELDIM in CAD-4-PC Software (Enraf-Nonius, 1992)'
_computing_data_collection 'CAD-4-PC Software (Enraf-Nonius, 1992)'
_computing_data_reduction
;
CCP4: CAD77, CADRAL, CADSHEL
The HKL Manual, 4th edition in Sawyer et al., 1993:
"Data Collection and Processing": Proceedings of the CCP4
Study Weekend 29-30 January 1993 (Eds. L.Sawyer, N.Isaacs and S.Bailey)
SERC Daresbury Laboratory* DL/SC1/R34.
;
_computing_molecular_graphics 'WinGX (Farrugia, 1998)'
_computing_publication_material SHELX97
_computing_structure_refinement 'SHELXL-97 (Sheldrick, 1997)'
_computing_structure_solution 'SHELXS-86 (Sheldrick, 1986)'
_diffrn_ambient_temperature 293(2)
_diffrn_measured_fraction_theta_full 0.819
_diffrn_measured_fraction_theta_max 0.819
_diffrn_measurement_device_type 'Nonius CAD4'
_diffrn_measurement_method \w-/2\q
_diffrn_radiation_monochromator graphite
_diffrn_radiation_source 'fine-focus sealed tube'
_diffrn_radiation_type CuK\a
_diffrn_radiation_wavelength 1.54178
_diffrn_reflns_av_R_equivalents 0.0496
_diffrn_reflns_av_sigmaI/netI 0.0610
_diffrn_reflns_limit_h_max 10
_diffrn_reflns_limit_h_min -10
_diffrn_reflns_limit_k_max 21
_diffrn_reflns_limit_k_min -8
_diffrn_reflns_limit_l_max 15
_diffrn_reflns_limit_l_min -6
_diffrn_reflns_number 3990
_diffrn_reflns_theta_full 74.42
_diffrn_reflns_theta_max 74.42
_diffrn_reflns_theta_min 4.49
_diffrn_standards_decay_% 0
_diffrn_standards_interval_count 100
_diffrn_standards_interval_time 97
_diffrn_standards_number 3
_exptl_absorpt_coefficient_mu 6.238
_exptl_absorpt_correction_T_max 0.5678
_exptl_absorpt_correction_T_min 0.3532
_exptl_absorpt_correction_type 'empirical via \psi scans'
_exptl_absorpt_process_details '(North, Philips & Mathews, 1968)'
_exptl_crystal_colour colorless
_exptl_crystal_density_diffrn 1.606
_exptl_crystal_density_meas ?
_exptl_crystal_density_method 'not measured'
_exptl_crystal_description needles
_exptl_crystal_F_000 844
_exptl_crystal_size_max 0.30
_exptl_crystal_size_mid 0.16
_exptl_crystal_size_min 0.16
_refine_diff_density_max 0.340
_refine_diff_density_min -0.509
_refine_diff_density_rms 0.074
_refine_ls_abs_structure_details 'Flack H D (1983), Acta Cryst. A39, 876-881'
_refine_ls_abs_structure_Flack 0.05(3)
_refine_ls_extinction_coef 0.00153(16)
_refine_ls_extinction_expression Fc^*^=kFc[1+0.001xFc^2^\l^3^/sin(2\q)]^-1/4^
_refine_ls_extinction_method SHELXL
_refine_ls_goodness_of_fit_ref 1.043
_refine_ls_hydrogen_treatment mixed
_refine_ls_matrix_type full
_refine_ls_number_parameters 483
_refine_ls_number_reflns 3192
_refine_ls_number_restraints 39
_refine_ls_restrained_S_all 1.036
_refine_ls_R_factor_all 0.0642
_refine_ls_R_factor_gt 0.0488
_refine_ls_shift/su_max 0.005
_refine_ls_shift/su_mean 0.000
_refine_ls_structure_factor_coef Fsqd
_refine_ls_weighting_details 'calc w=1/[\s^2^(Fo^2^)+(0.0826P)^2^+0.0000P] where P=(Fo^2^+2Fc^2^)/3'
_refine_ls_weighting_scheme calc
_refine_ls_wR_factor_gt 0.1245
_refine_ls_wR_factor_ref 0.1316
_reflns_number_gt 2581
_reflns_number_total 3192
_reflns_threshold_expression >2sigma(I)
_cod_data_source_file c0md00043d.txt
_cod_data_source_block BW202W92P1(SpaceGroupP21)
_cod_depositor_comments
;
The following automatic conversions were performed:

'_chemical_melting_point' value 'not measured' was changed to '?' -
the value is undefined or not given.

Automatic conversion script
Id: cif_fix_values 2281 2013-09-26 08:29:07Z andrius 

The following automatic conversions were performed:

'_exptl_crystal_density_meas' value 'not measured' was changed to '?'
- the value is perceived as not measured.

Automatic conversion script
Id: cif_fix_values 3008 2015-01-20 13:52:24Z robertas 
;
_cod_original_cell_volume 1723.4(7)
_cod_original_sg_symbol_H-M P21
_cod_database_code 7113091

loop_
_symmetry_equiv_pos_as_xyz
'x, y, z'
'-x, y+1/2, -z'

loop_
_atom_site_label
_atom_site_type_symbol
_atom_site_fract_x
_atom_site_fract_y
_atom_site_fract_z
_atom_site_U_iso_or_equiv
_atom_site_adp_type
_atom_site_occupancy
_atom_site_symmetry_multiplicity
_atom_site_calc_flag
_atom_site_refinement_flags
C1A C 0.4829(7) -0.1549(3) 0.9073(4) 0.0406(14) Uani 1 1 d .
C2A C 0.4048(7) -0.1073(3) 0.9718(5) 0.0469(15) Uani 1 1 d .
Cl2A Cl 0.29324(19) -0.02552(8) 0.91380(11) 0.0589(4) Uani 1 1 d .
C3A C 0.4186(7) -0.1248(3) 1.0822(4) 0.0506(16) Uani 1 1 d .
Cl3A Cl 0.33606(19) -0.06436(9) 1.16533(11) 0.0591(4) Uani 1 1 d .
C4A C 0.5052(6) -0.1908(3) 1.1302(4) 0.0419(14) Uani 1 1 d .
H4A H 0.5156 -0.2024 1.2044 0.12(3) Uiso 1 1 calc R
C5A C 0.5761(6) -0.2390(3) 1.0642(4) 0.0455(14) Uani 1 1 d .
Cl5A Cl 0.6849(2) -0.32063(8) 1.12266(14) 0.0705(5) Uani 1 1 d .
C6A C 0.5661(6) -0.2204(3) 0.9527(4) 0.0394(13) Uani 1 1 d .
H6A H 0.6161 -0.2527 0.9103 0.070(18) Uiso 1 1 calc R
C5'A C 0.4719(6) -0.1365(3) 0.7879(4) 0.0350(12) Uani 1 1 d .
C6'A C 0.5558(6) -0.0757(3) 0.7558(3) 0.0376(13) Uani 1 1 d D
C7'A C 0.6605(6) -0.0172(3) 0.8332(4) 0.0464(14) Uani 1 1 d .
H71A H 0.6227 0.0359 0.8128 0.035(9) Uiso 1 1 calc R
H72A H 0.6528 -0.0268 0.9084 0.035(9) Uiso 1 1 calc R
F7'A F 0.8228(4) -0.0260(2) 0.8257(3) 0.0609(10) Uani 1 1 d .
N1'A N 0.5534(5) -0.0657(2) 0.6477(3) 0.0449(12) Uani 1 1 d D
C2'A C 0.4738(6) -0.1171(2) 0.5703(3) 0.0416(14) Uani 1 1 d D
N2'A N 0.4873(6) -0.1110(2) 0.4678(3) 0.0527(14) Uani 1 1 d D
N3'A N 0.3862(5) -0.1776(2) 0.5954(3) 0.0406(11) Uani 1 1 d .
C4'A C 0.3834(5) -0.1867(2) 0.7017(3) 0.0338(12) Uani 1 1 d D
N4'A N 0.2910(5) -0.2456(2) 0.7225(3) 0.0435(11) Uani 1 1 d D
C1B C 0.9722(6) -0.1176(3) 0.4021(4) 0.0385(13) Uani 1 1 d .
C2B C 1.0547(7) -0.0497(3) 0.4526(4) 0.0423(14) Uani 1 1 d .
Cl2B Cl 1.14454(18) 0.01338(8) 0.37499(11) 0.0570(4) Uani 1 1 d .
C3B C 1.0690(7) -0.0348(3) 0.5634(4) 0.0489(16) Uani 1 1 d .
Cl3B Cl 1.1723(2) 0.04873(9) 0.62502(13) 0.0694(5) Uani 1 1 d .
C4B C 1.0008(7) -0.0857(4) 0.6247(5) 0.0541(17) Uani 1 1 d .
H4B H 1.0064 -0.0743 0.6984 0.024(11) Uiso 1 1 calc R
C5B C 0.9257(7) -0.1520(3) 0.5794(4) 0.0440(15) Uani 1 1 d .
Cl5B Cl 0.8459(2) -0.21710(10) 0.65936(13) 0.0705(5) Uani 1 1 d .
C6B C 0.9091(6) -0.1683(3) 0.4681(4) 0.0394(13) Uani 1 1 d .
H6B H 0.8550 -0.2139 0.4376 0.028(12) Uiso 1 1 calc R
C5'B C 0.9671(7) -0.1360(3) 0.2864(5) 0.0413(14) Uani 1 1 d .
C6'B C 1.0467(6) -0.1963(3) 0.2542(3) 0.0400(13) Uani 1 1 d D
C7'B C 1.1523(7) -0.2556(3) 0.3282(4) 0.0452(15) Uani 1 1 d .
H71B H 1.1433 -0.2488 0.4036 0.083(15) Uiso 1 1 calc R
H72B H 1.1167 -0.3085 0.3045 0.083(15) Uiso 1 1 calc R
F7'B F 1.3149(4) -0.24436(19) 0.3224(3) 0.0599(10) Uani 1 1 d .
N1'B N 1.0434(5) -0.2069(2) 0.1445(3) 0.0410(11) Uani 1 1 d D
C2'B C 0.9653(6) -0.1546(2) 0.0681(3) 0.0394(14) Uani 1 1 d D
N2'B N 0.9741(6) -0.1665(2) -0.0362(3) 0.0503(13) Uani 1 1 d D
N3'B N 0.8769(6) -0.0966(2) 0.0919(4) 0.0441(12) Uani 1 1 d .
C4'B C 0.8713(6) -0.0863(3) 0.1979(4) 0.0410(14) Uani 1 1 d D
N4'B N 0.7775(5) -0.0295(2) 0.2173(3) 0.0425(12) Uani 1 1 d D
S1A S 0.68516(17) 0.08530(7) 0.47339(10) 0.0425(3) Uani 1 1 d .
O1A O 0.6578(5) 0.0161(2) 0.4036(3) 0.0639(12) Uani 1 1 d .
O2A O 0.7134(5) 0.0640(2) 0.5884(3) 0.0561(11) Uani 1 1 d .
O3A O 0.8129(4) 0.1359(2) 0.4517(3) 0.0510(10) Uani 1 1 d .
C8A C 1.0076(9) 0.0953(4) 0.0753(6) 0.078(2) Uiso 1 1 d .
H8A1 H 1.0200 0.0790 0.1506 0.21(3) Uiso 1 1 calc R
H8A2 H 1.0956 0.1304 0.0710 0.21(3) Uiso 1 1 calc R
H8A3 H 1.0106 0.0500 0.0300 0.21(3) Uiso 1 1 calc R
S1B S 0.81692(17) 0.14438(7) 0.02828(10) 0.0426(3) Uani 1 1 d .
O1B O 0.8005(5) 0.1614(2) -0.0876(3) 0.0578(12) Uani 1 1 d .
O2B O 0.8315(5) 0.2162(2) 0.0926(3) 0.0579(12) Uani 1 1 d .
O3B O 0.6909(5) 0.0925(2) 0.0486(3) 0.0497(11) Uani 1 1 d .
C8B C 0.5028(7) 0.1375(3) 0.4445(6) 0.0635(19) Uani 1 1 d .
H8B1 H 0.4145 0.1032 0.4509 0.074(11) Uiso 1 1 calc R
H8B2 H 0.4816 0.1580 0.3707 0.074(11) Uiso 1 1 calc R
H8B3 H 0.5110 0.1802 0.4959 0.074(11) Uiso 1 1 calc R
H21A H 0.5325(15) -0.0729(7) 0.4427(9) 0.060(18) Uiso 1 1 d D
H22A H 0.449(3) -0.1437(7) 0.4167(7) 0.024(12) Uiso 1 1 d D
H41A H 0.2376(16) -0.2763(6) 0.6731(11) 0.07(2) Uiso 1 1 d D
H42A H 0.2761(18) -0.2549(11) 0.7861(8) 0.18(4) Uiso 1 1 d D
H1'A H 0.6034(15) -0.0269(6) 0.6288(6) 0.08(2) Uiso 1 1 d D
H21B H 0.994(2) -0.2109(6) -0.0574(9) 0.22(5) Uiso 1 1 d D
H22B H 0.930(3) -0.1354(8) -0.0857(7) 0.07(2) Uiso 1 1 d D
H41B H 0.7781(18) -0.0132(9) 0.2800(8) 0.027(12) Uiso 1 1 d D
H42B H 0.7373(19) 0.0053(6) 0.1725(11) 0.023(12) Uiso 1 1 d D
H1'B H 1.0949(15) -0.2445(6) 0.1272(6) 0.031(13) Uiso 1 1 d D

loop_
_atom_site_aniso_label
_atom_site_aniso_U_11
_atom_site_aniso_U_22
_atom_site_aniso_U_33
_atom_site_aniso_U_23
_atom_site_aniso_U_13
_atom_site_aniso_U_12
C1A 0.058(3) 0.034(3) 0.030(2) 0.002(2) 0.011(2) -0.003(2)
C2A 0.065(3) 0.031(2) 0.049(3) -0.001(2) 0.021(2) -0.001(3)
Cl2A 0.0805(9) 0.0446(6) 0.0573(7) 0.0039(6) 0.0277(6) 0.0173(7)
C3A 0.067(3) 0.052(3) 0.038(3) -0.009(2) 0.024(2) -0.006(3)
Cl3A 0.0734(8) 0.0643(8) 0.0478(6) -0.0137(6) 0.0305(6) -0.0015(7)
C4A 0.054(3) 0.037(2) 0.036(2) 0.005(2) 0.013(2) -0.003(2)
C5A 0.045(3) 0.039(3) 0.053(3) 0.007(3) 0.012(2) 0.000(2)
Cl5A 0.0866(11) 0.0498(8) 0.0709(10) 0.0202(7) 0.0111(9) 0.0113(8)
C6A 0.045(3) 0.028(2) 0.048(3) 0.001(2) 0.016(2) 0.006(2)
C5'A 0.048(3) 0.031(2) 0.029(2) -0.0006(19) 0.016(2) 0.001(2)
C6'A 0.046(3) 0.032(2) 0.037(2) 0.003(2) 0.014(2) 0.002(2)
C7'A 0.057(3) 0.039(3) 0.047(3) -0.011(2) 0.021(2) -0.017(3)
F7'A 0.068(2) 0.0635(19) 0.0523(17) -0.0023(17) 0.0171(15) -0.0111(19)
N1'A 0.063(3) 0.036(2) 0.038(2) -0.0047(19) 0.016(2) -0.010(2)
C2'A 0.058(3) 0.034(2) 0.036(2) 0.008(2) 0.018(2) 0.005(2)
N2'A 0.073(3) 0.049(3) 0.041(2) -0.005(2) 0.023(2) -0.014(2)
N3'A 0.059(3) 0.033(2) 0.0326(19) -0.0037(17) 0.0176(18) -0.011(2)
C4'A 0.045(3) 0.029(2) 0.032(2) -0.0076(19) 0.0176(18) -0.002(2)
N4'A 0.056(2) 0.039(2) 0.041(2) -0.0045(19) 0.0230(18) -0.016(2)
C1B 0.057(3) 0.029(2) 0.036(3) 0.002(2) 0.024(2) 0.005(2)
C2B 0.050(3) 0.049(3) 0.026(2) -0.001(2) 0.006(2) 0.009(3)
Cl2B 0.0680(8) 0.0528(7) 0.0514(7) -0.0004(6) 0.0166(6) -0.0163(7)
C3B 0.058(3) 0.047(3) 0.040(3) -0.001(3) 0.007(2) 0.002(3)
Cl3B 0.0885(12) 0.0648(9) 0.0499(8) -0.0173(7) 0.0074(8) -0.0077(9)
C4B 0.049(3) 0.074(4) 0.047(3) 0.004(3) 0.026(2) 0.013(3)
C5B 0.049(3) 0.046(3) 0.041(3) 0.006(2) 0.018(2) 0.004(3)
Cl5B 0.0789(10) 0.0821(10) 0.0603(8) 0.0266(8) 0.0356(7) 0.0025(9)
C6B 0.043(3) 0.043(3) 0.037(2) 0.003(2) 0.020(2) -0.007(2)
C5'B 0.051(3) 0.027(2) 0.048(3) -0.003(2) 0.016(2) -0.002(2)
C6'B 0.055(3) 0.030(2) 0.041(3) 0.005(2) 0.021(2) -0.008(2)
C7'B 0.061(3) 0.035(3) 0.043(3) 0.000(2) 0.018(2) -0.008(3)
F7'B 0.0595(19) 0.063(2) 0.059(2) 0.0042(18) 0.0170(16) 0.0076(18)
N1'B 0.060(3) 0.027(2) 0.040(2) -0.0083(18) 0.0206(19) 0.003(2)
C2'B 0.049(3) 0.032(3) 0.042(3) 0.004(2) 0.022(2) 0.004(2)
N2'B 0.079(3) 0.045(2) 0.031(2) -0.002(2) 0.020(2) 0.015(2)
N3'B 0.058(3) 0.038(2) 0.042(2) 0.000(2) 0.023(2) 0.001(2)
C4'B 0.047(3) 0.038(3) 0.038(3) -0.010(2) 0.011(2) -0.003(2)
N4'B 0.058(3) 0.037(2) 0.035(2) 0.0052(19) 0.0153(19) 0.001(2)
S1A 0.0578(7) 0.0320(6) 0.0421(6) 0.0009(5) 0.0203(5) -0.0032(6)
O1A 0.096(3) 0.047(2) 0.062(2) -0.0206(19) 0.045(2) -0.026(2)
O2A 0.083(3) 0.047(2) 0.0435(19) 0.0055(17) 0.0265(18) -0.012(2)
O3A 0.052(2) 0.047(2) 0.062(2) 0.0128(18) 0.0293(17) -0.0012(19)
S1B 0.0575(7) 0.0323(6) 0.0431(7) 0.0029(6) 0.0225(6) 0.0008(6)
O1B 0.100(3) 0.048(2) 0.0293(18) -0.0014(17) 0.0239(18) -0.018(2)
O2B 0.091(3) 0.042(2) 0.050(2) -0.0100(18) 0.035(2) -0.012(2)
O3B 0.059(2) 0.043(2) 0.048(2) 0.0093(18) 0.0137(18) 0.001(2)
C8B 0.039(3) 0.045(3) 0.109(5) 0.023(3) 0.022(3) 0.003(3)

loop_
_atom_type_symbol
_atom_type_description
_atom_type_scat_dispersion_real
_atom_type_scat_dispersion_imag
_atom_type_scat_source
C C 0.0181 0.0091 'International Tables Vol C Tables 4.2.6.8 and 6.1.1.4'
H H 0.0000 0.0000 'International Tables Vol C Tables 4.2.6.8 and 6.1.1.4'
O O 0.0492 0.0322 'International Tables Vol C Tables 4.2.6.8 and 6.1.1.4'
N N 0.0311 0.0180 'International Tables Vol C Tables 4.2.6.8 and 6.1.1.4'
Cl Cl 0.3639 0.7018 'International Tables Vol C Tables 4.2.6.8 and 6.1.1.4'
S S 0.3331 0.5567 'International Tables Vol C Tables 4.2.6.8 and 6.1.1.4'
F F 0.0727 0.0534 'International Tables Vol C Tables 4.2.6.8 and 6.1.1.4'

loop_
_geom_angle_atom_site_label_1
_geom_angle_atom_site_label_2
_geom_angle_atom_site_label_3
_geom_angle
C6A C1A C2A 119.5(5)
C6A C1A C5'A 118.9(5)
C2A C1A C5'A 121.5(4)
C3A C2A C1A 120.5(5)
C3A C2A Cl2A 119.5(4)
C1A C2A Cl2A 120.0(4)
C2A C3A C4A 120.6(5)
C2A C3A Cl3A 121.6(4)
C4A C3A Cl3A 117.8(4)
C3A C4A C5A 118.2(5)
C3A C4A H4A 120.9
C5A C4A H4A 120.9
C4A C5A C6A 121.3(5)
C4A C5A Cl5A 118.8(4)
C6A C5A Cl5A 119.8(4)
C1A C6A C5A 119.7(5)
C1A C6A H6A 120.1
C5A C6A H6A 120.1
C6'A C5'A C4'A 116.2(4)
C6'A C5'A C1A 122.5(4)
C4'A C5'A C1A 121.1(4)
N1'A C6'A C5'A 120.2(4)
N1'A C6'A C7'A 114.8(4)
C5'A C6'A C7'A 124.9(4)
F7'A C7'A C6'A 108.2(4)
F7'A C7'A H71A 110.1
C6'A C7'A H71A 110.1
F7'A C7'A H72A 110.1
C6'A C7'A H72A 110.1
H71A C7'A H72A 108.4
C2'A N1'A C6'A 121.1(4)
C2'A N1'A H1'A 119.8(6)
C6'A N1'A H1'A 119.2(6)
N2'A C2'A N3'A 117.9(4)
N2'A C2'A N1'A 120.0(4)
N3'A C2'A N1'A 122.1(4)
C2'A N2'A H21A 124.9(9)
C2'A N2'A H22A 124.9(11)
H21A N2'A H22A 110.2(15)
C4'A N3'A C2'A 117.4(4)
N4'A C4'A N3'A 115.5(4)
N4'A C4'A C5'A 121.5(4)
N3'A C4'A C5'A 123.0(4)
C4'A N4'A H41A 123.4(10)
C4'A N4'A H42A 123.3(10)
H41A N4'A H42A 113.2(16)
C6B C1B C2B 117.4(4)
C6B C1B C5'B 121.9(4)
C2B C1B C5'B 120.5(5)
C3B C2B C1B 120.7(5)
C3B C2B Cl2B 120.1(4)
C1B C2B Cl2B 119.1(4)
C4B C3B C2B 119.8(5)
C4B C3B Cl3B 119.9(4)
C2B C3B Cl3B 120.3(5)
C5B C4B C3B 120.7(5)
C5B C4B H4B 119.7
C3B C4B H4B 119.7
C4B C5B C6B 120.6(5)
C4B C5B Cl5B 120.0(4)
C6B C5B Cl5B 119.4(4)
C1B C6B C5B 120.8(5)
C1B C6B H6B 119.6
C5B C6B H6B 119.6
C6'B C5'B C4'B 115.9(5)
C6'B C5'B C1B 124.3(5)
C4'B C5'B C1B 119.8(4)
C5'B C6'B N1'B 120.7(4)
C5'B C6'B C7'B 126.3(4)
N1'B C6'B C7'B 112.9(4)
F7'B C7'B C6'B 108.3(4)
F7'B C7'B H71B 110.0
C6'B C7'B H71B 110.0
F7'B C7'B H72B 110.0
C6'B C7'B H72B 110.0
H71B C7'B H72B 108.4
C2'B N1'B C6'B 120.4(4)
C2'B N1'B H1'B 121.1(6)
C6'B N1'B H1'B 118.4(6)
N3'B C2'B N2'B 120.2(4)
N3'B C2'B N1'B 122.5(4)
N2'B C2'B N1'B 117.2(4)
C2'B N2'B H21B 120.8(9)
C2'B N2'B H22B 120.7(11)
H21B N2'B H22B 115.3(14)
C2'B N3'B C4'B 118.5(4)
N4'B C4'B N3'B 116.4(4)
N4'B C4'B C5'B 122.1(4)
N3'B C4'B C5'B 121.5(5)
C4'B N4'B H41B 123.9(9)
C4'B N4'B H42B 124.6(11)
H41B N4'B H42B 107.9(16)
O2A S1A O1A 111.0(2)
O2A S1A O3A 112.7(2)
O1A S1A O3A 112.6(2)
O2A S1A C8B 105.0(3)
O1A S1A C8B 106.8(3)
O3A S1A C8B 108.3(3)
S1B C8A H8A1 109.5
S1B C8A H8A2 109.5
H8A1 C8A H8A2 109.5
S1B C8A H8A3 109.5
H8A1 C8A H8A3 109.5
H8A2 C8A H8A3 109.5
O3B S1B O1B 113.7(2)
O3B S1B O2B 112.5(2)
O1B S1B O2B 111.1(2)
O3B S1B C8A 107.1(3)
O1B S1B C8A 106.5(3)
O2B S1B C8A 105.4(3)
S1A C8B H8B1 109.5
S1A C8B H8B2 109.5
H8B1 C8B H8B2 109.5
S1A C8B H8B3 109.5
H8B1 C8B H8B3 109.5
H8B2 C8B H8B3 109.5

loop_
_geom_bond_atom_site_label_1
_geom_bond_atom_site_label_2
_geom_bond_distance
C1A C6A 1.360(6)
C1A C2A 1.410(7)
C1A C5'A 1.503(6)
C2A C3A 1.386(8)
C2A Cl2A 1.732(5)
C3A C4A 1.389(7)
C3A Cl3A 1.721(6)
C4A C5A 1.394(7)
C4A H4A 0.9300
C5A C6A 1.410(7)
C5A Cl5A 1.720(5)
C6A H6A 0.9300
C5'A C6'A 1.363(6)
C5'A C4'A 1.429(6)
C6'A N1'A 1.355(6)
C6'A C7'A 1.508(6)
C7'A F7'A 1.394(6)
C7'A H71A 0.9700
C7'A H72A 0.9700
N1'A C2'A 1.350(5)
N1'A H1'A 0.846(8)
C2'A N2'A 1.317(6)
C2'A N3'A 1.344(6)
N2'A H21A 0.847(8)
N2'A H22A 0.847(9)
N3'A C4'A 1.342(6)
C4'A N4'A 1.329(5)
N4'A H41A 0.848(9)
N4'A H42A 0.848(8)
C1B C6B 1.384(7)
C1B C2B 1.411(7)
C1B C5'B 1.468(7)
C2B C3B 1.381(7)
C2B Cl2B 1.736(6)
C3B C4B 1.368(8)
C3B Cl3B 1.740(6)
C4B C5B 1.346(8)
C4B H4B 0.9300
C5B C6B 1.390(7)
C5B Cl5B 1.730(6)
C6B H6B 0.9300
C5'B C6'B 1.336(7)
C5'B C4'B 1.464(7)
C6'B N1'B 1.374(6)
C6'B C7'B 1.501(7)
C7'B F7'B 1.395(6)
C7'B H71B 0.9700
C7'B H72B 0.9700
N1'B C2'B 1.349(5)
N1'B H1'B 0.829(8)
C2'B N3'B 1.311(6)
C2'B N2'B 1.337(6)
N2'B H21B 0.828(8)
N2'B H22B 0.828(9)
N3'B C4'B 1.346(6)
C4'B N4'B 1.304(6)
N4'B H41B 0.829(8)
N4'B H42B 0.827(9)
S1A O2A 1.442(4)
S1A O1A 1.448(4)
S1A O3A 1.449(4)
S1A C8B 1.727(6)
C8A S1B 1.771(7)
C8A H8A1 0.9600
C8A H8A2 0.9600
C8A H8A3 0.9600
S1B O3B 1.446(4)
S1B O1B 1.448(4)
S1B O2B 1.450(4)
C8B H8B1 0.9600
C8B H8B2 0.9600
C8B H8B3 0.9600

loop_
_geom_hbond_atom_site_label_D
_geom_hbond_atom_site_label_H
_geom_hbond_atom_site_label_A
_geom_hbond_distance_DH
_geom_hbond_distance_HA
_geom_hbond_distance_DA
_geom_hbond_angle_DHA
_geom_hbond_site_symmetry_A
N1'A H1'A O2A 0.846(8) 1.928(9) 2.773(5) 178.0(13) .
N1'A H1'A S1A 0.846(8) 2.918(8) 3.702(4) 155.2(7) .
N2'A H21A O1A 0.847(8) 1.969(10) 2.811(6) 172.5(11) .
N2'A H22A F7'B 0.847(9) 2.219(12) 3.038(5) 162.6(16) 1_455
N2'A H21A S1A 0.847(8) 2.960(11) 3.717(4) 149.7(11) .
N4'A H42A O2B 0.848(8) 2.003(10) 2.821(5) 161.7(13) 2_646
N4'A H41A O3A 0.848(9) 2.122(11) 2.935(5) 160.4(14) 2_646
N1'B H1'B O1B 0.829(8) 1.943(9) 2.770(5) 175.0(15) 2_745
N2'B H21B O2B 0.828(8) 2.047(15) 2.771(6) 145.8(19) 2_745
N2'B H22B F7'A 0.828(9) 2.236(11) 3.035(5) 162.0(12) 1_554
N2'B H21B S1B 0.828(8) 2.901(12) 3.648(4) 151.1(14) 2_745
N4'B H41B O1A 0.829(8) 2.098(11) 2.855(5) 151.6(15) .
N4'B H42B O3B 0.827(9) 2.107(11) 2.916(5) 166.1(16) .

loop_
_geom_torsion_atom_site_label_1
_geom_torsion_atom_site_label_2
_geom_torsion_atom_site_label_3
_geom_torsion_atom_site_label_4
_geom_torsion
C6A C1A C2A C3A 3.0(8)
C5'A C1A C2A C3A -179.1(5)
C6A C1A C2A Cl2A -178.0(4)
C5'A C1A C2A Cl2A -0.1(7)
C1A C2A C3A C4A -2.0(9)
Cl2A C2A C3A C4A 179.0(4)
C1A C2A C3A Cl3A 175.7(4)
Cl2A C2A C3A Cl3A -3.3(7)
C2A C3A C4A C5A -0.6(8)
Cl3A C3A C4A C5A -178.4(4)
C3A C4A C5A C6A 2.3(8)
C3A C4A C5A Cl5A 179.6(4)
C2A C1A C6A C5A -1.3(8)
C5'A C1A C6A C5A -179.3(5)
C4A C5A C6A C1A -1.3(8)
Cl5A C5A C6A C1A -178.6(4)
C6A C1A C5'A C6'A -108.4(6)
C2A C1A C5'A C6'A 73.7(7)
C6A C1A C5'A C4'A 66.0(7)
C2A C1A C5'A C4'A -111.9(6)
C4'A C5'A C6'A N1'A -0.5(7)
C1A C5'A C6'A N1'A 174.2(5)
C4'A C5'A C6'A C7'A -178.3(4)
C1A C5'A C6'A C7'A -3.6(8)
N1'A C6'A C7'A F7'A -61.9(5)
C5'A C6'A C7'A F7'A 116.1(5)
C5'A C6'A N1'A C2'A -2.6(7)
C7'A C6'A N1'A C2'A 175.5(4)
C6'A N1'A C2'A N2'A -172.9(5)
C6'A N1'A C2'A N3'A 3.7(7)
N2'A C2'A N3'A C4'A 175.1(4)
N1'A C2'A N3'A C4'A -1.5(7)
C2'A N3'A C4'A N4'A 177.8(4)
C2'A N3'A C4'A C5'A -1.7(7)
C6'A C5'A C4'A N4'A -176.8(4)
C1A C5'A C4'A N4'A 8.5(7)
C6'A C5'A C4'A N3'A 2.7(7)
C1A C5'A C4'A N3'A -172.0(5)
C6B C1B C2B C3B -0.8(8)
C5'B C1B C2B C3B -175.8(5)
C6B C1B C2B Cl2B 177.0(4)
C5'B C1B C2B Cl2B 2.0(7)
C1B C2B C3B C4B -0.9(8)
Cl2B C2B C3B C4B -178.6(4)
C1B C2B C3B Cl3B 179.5(4)
Cl2B C2B C3B Cl3B 1.8(7)
C2B C3B C4B C5B 2.8(9)
Cl3B C3B C4B C5B -177.5(4)
C3B C4B C5B C6B -3.1(9)
C3B C4B C5B Cl5B 178.0(5)
C2B C1B C6B C5B 0.6(8)
C5'B C1B C6B C5B 175.5(5)
C4B C5B C6B C1B 1.3(8)
Cl5B C5B C6B C1B -179.7(4)
C6B C1B C5'B C6'B -64.3(8)
C2B C1B C5'B C6'B 110.4(6)
C6B C1B C5'B C4'B 116.2(6)
C2B C1B C5'B C4'B -69.0(7)
C4'B C5'B C6'B N1'B 3.3(7)
C1B C5'B C6'B N1'B -176.2(5)
C4'B C5'B C6'B C7'B -179.8(5)
C1B C5'B C6'B C7'B 0.7(9)
C5'B C6'B C7'B F7'B -112.3(6)
N1'B C6'B C7'B F7'B 64.7(5)
C5'B C6'B N1'B C2'B 2.8(7)
C7'B C6'B N1'B C2'B -174.5(4)
C6'B N1'B C2'B N3'B -6.7(7)
C6'B N1'B C2'B N2'B 176.7(5)
N2'B C2'B N3'B C4'B -179.8(5)
N1'B C2'B N3'B C4'B 3.7(7)
C2'B N3'B C4'B N4'B -177.8(4)
C2'B N3'B C4'B C5'B 2.9(7)
C6'B C5'B C4'B N4'B 174.4(5)
C1B C5'B C4'B N4'B -6.1(8)
C6'B C5'B C4'B N3'B -6.3(7)
C1B C5'B C4'B N3'B 173.2(5)
